data_1554222
loop_
_publ_author_name
'Pascal, Simon'
'Lavaud, Lucien'
'Azarias, Clo\'e'
'Canard, Gabriel'
'Giorgi, Michel'
'Jacquemin, Denis'
'Siri, Olivier'

_publ_section_title
;
 Controlling the canonical/zwitterionic balance through intramolecular
 proton transfer: a strategy for vapochromism
;
_journal_issue 9
_journal_name_full 'Materials Chemistry Frontiers'
_journal_page_first 1618
_journal_paper_doi 10.1039/C8QM00171E
_journal_volume 2
_journal_year 2018
_chemical_formula_moiety 'C34 H42 F2 N8 O8'
_chemical_formula_sum 'C34 H42 F2 N8 O8'
_chemical_formula_weight 728.75
_space_group_crystal_system monoclinic
_space_group_IT_number 14
_space_group_name_Hall '-P 2yn'
_space_group_name_H-M_alt 'P 1 21/n 1'
_atom_sites_solution_hydrogens geom
_atom_sites_solution_primary dual
_audit_creation_date 2017-06-08
_audit_creation_method
;
Olex2 1.2
(compiled 2017.03.28 svn.r3405 for OlexSys, GUI svn.r5337)
;
_audit_update_record
;
2018-03-22 deposited with the CCDC.
2018-05-18 downloaded from the CCDC.
;
_cell_angle_alpha 90
_cell_angle_beta 92.648(2)
_cell_angle_gamma 90
_cell_formula_units_Z 4
_cell_length_a 9.0537(2)
_cell_length_b 17.8869(4)
_cell_length_c 22.6505(4)
_cell_measurement_reflns_used 11633
_cell_measurement_temperature 293
_cell_measurement_theta_max 70.5670
_cell_measurement_theta_min 4.6060
_cell_volume 3664.16(13)
_computing_cell_refinement 'CrysAlisPro 1.171.39.18b (Rigaku OD, 2015)'
_computing_data_collection 'CrysAlisPro 1.171.39.18b (Rigaku OD, 2015)'
_computing_data_reduction 'CrysAlisPro 1.171.39.18b (Rigaku OD, 2015)'
_computing_molecular_graphics 'Olex2 (Dolomanov et al., 2009)'
_computing_publication_material 'Olex2 (Dolomanov et al., 2009)'
_computing_structure_refinement 'ShelXL (Sheldrick, 2015)'
_computing_structure_solution 'ShelXT (Sheldrick, 2015)'
_diffrn_ambient_temperature 293
_diffrn_detector 'CCD plate'
_diffrn_detector_area_resol_mean 5.3048
_diffrn_detector_type AtlasS2
_diffrn_measured_fraction_theta_full 1.000
_diffrn_measured_fraction_theta_max 0.987
_diffrn_measurement_details
;
List of Runs (angles in degrees, time in seconds):

  # Type    Start    End  Width  t~exp~   \w     \q     \k     \f   Frames
#--------------------------------------------------------------------------
  1  \w    -49.00   9.00   1.00    5.00    --  -17.77 -57.00-180.00   58
  2  \w   -105.00 -66.00   1.00    5.00    --  -17.77 178.00 -60.00   39
  3  \w    -55.00 -28.00   1.00    5.00    --  -17.77 -57.00 -60.00   27
  4  \w    -98.00 -38.00   1.00    5.00    --  -17.77 -19.00-180.00   60
  5  \w    -31.00   7.00   1.00    5.00    --  -17.77 -38.00 -60.00   38
  6  \w   -105.00 -35.00   1.00    5.00    --  -17.77 178.00-120.00   70
  7  \w    -78.00 -52.00   1.00    5.00    --  -17.77 -57.00 -90.00   26
  8  \w    -35.00  -9.00   1.00    5.00    --  -17.77 -57.00 120.00   26
  9  \w    -70.00 -44.00   1.00    5.00    --  -17.77 -38.00 -90.00   26
 10  \w    -22.00  18.00   1.00    5.00    --  -17.77 -19.00-180.00   40
 11  \w    -91.00   5.00   1.00    5.00    --  -17.77 -38.00  90.00   96
 12  \w     73.00  98.00   1.00    5.00    --   17.77  19.00  90.00   25
 13  \w     62.00  87.00   1.00    5.00    --   17.77-178.00  90.00   25
 14  \w     10.00  92.00   1.00    5.00    --   17.77  38.00   0.00   82
 15  \w     39.00  66.00   1.00    5.00    --   17.77  19.00  90.00   27
 16  \w     20.00  45.00   1.00    5.00    --   17.77  77.00 -60.00   25
 17  \w     70.00 153.00   1.00   30.00    --  101.41  77.00-150.00   83
 18  \w     76.00 102.00   1.00   30.00    --  101.41  45.00  30.00   26
 19  \w     72.00  98.00   1.00   30.00    --  101.41  61.00-120.00   26
 20  \w     76.00 102.00   1.00   30.00    --  101.41  45.00 -30.00   26
 21  \w    147.00 172.00   1.00   30.00    --  101.41  61.00 -90.00   25
 22  \w    126.00 157.00   1.00   30.00    --  101.41  77.00   0.00   31
 23  \w     69.00  96.00   1.00   30.00    --  101.41  77.00   0.00   27
 24  \w     72.00  98.00   1.00   30.00    --  101.41  61.00 -90.00   26
 25  \w     69.00  95.00   1.00   30.00    --  101.41  77.00-120.00   26
 26  \w     72.00  98.00   1.00   30.00    --  101.41  61.00 -30.00   26
 27  \w     46.00  72.00   1.00   30.00    --  101.41 -94.00-120.00   26
 28  \w     84.00 109.00   1.00   30.00    --  101.41 -94.00-120.00   25
 29  \w     72.00  98.00   1.00   30.00    --  101.41  61.00   0.00   26
 30  \w     77.00 102.00   1.00   30.00    --  101.41  45.00 -60.00   25
 31  \w     69.00  95.00   1.00   30.00    --  101.41  77.00 -60.00   26
 32  \w     74.00 108.00   1.00   30.00    --  101.41  30.00 -30.00   34
 33  \w     69.00  95.00   1.00   30.00    --  101.41  77.00 -90.00   26
 34  \w    144.00 170.00   1.00   30.00    --  101.41  61.00 -60.00   26
 35  \w    107.00 177.00   1.00   30.00    --  101.41  77.00 -30.00   70
 36  \w     73.00 100.00   1.00   30.00    --  101.41  61.00  30.00   27
 37  \w     74.00 177.00   1.00   30.00    --  101.41  30.00 -90.00  103
 38  \w     73.00 100.00   1.00   30.00    --  101.41  30.00 -60.00   27
 39  \w     73.00 100.00   1.00   30.00    --  101.41  30.00   0.00   27
 40  \w     77.00 102.00   1.00   30.00    --  101.41  45.00 -90.00   25
 41  \w     77.00 102.00   1.00   30.00    --  101.41  45.00   0.00   25
 42  \w     69.00 100.00   1.00   30.00    --  101.41  77.00 -30.00   31
 43  \w     72.00  98.00   1.00   30.00    --  101.41  61.00 -60.00   26
 44  \w     29.00 130.00   1.00   30.00    --  101.41 -61.00  60.00  101
 45  \w     70.00  95.00   1.00   30.00    --  101.41  77.00  30.00   25
 46  \w     51.00  94.00   1.00   30.00    --  101.41  15.00  30.00   43
 47  \w     25.00 134.00   1.00   30.00    --  101.41 -77.00-120.00  109
;
_diffrn_measurement_device 'four-circle diffractometer'
_diffrn_measurement_device_type 'SuperNova, Dual, Cu at home/near, AtlasS2'
_diffrn_measurement_method '\w scans'
_diffrn_orient_matrix_type 'CrysAlisPro convention (1999,Acta A55,543-557)'
_diffrn_orient_matrix_UB_11 -0.0162381000
_diffrn_orient_matrix_UB_12 -0.0145407000
_diffrn_orient_matrix_UB_13 -0.0670322000
_diffrn_orient_matrix_UB_21 0.1674178000
_diffrn_orient_matrix_UB_22 0.0122273000
_diffrn_orient_matrix_UB_23 -0.0050707000
_diffrn_orient_matrix_UB_31 0.0271111000
_diffrn_orient_matrix_UB_32 -0.0839783000
_diffrn_orient_matrix_UB_33 0.0108557000
_diffrn_radiation_monochromator mirror
_diffrn_radiation_probe x-ray
_diffrn_radiation_type CuK\a
_diffrn_radiation_wavelength 1.54184
_diffrn_reflns_av_R_equivalents 0.0271
_diffrn_reflns_av_unetI/netI 0.0201
_diffrn_reflns_Laue_measured_fraction_full 1.000
_diffrn_reflns_Laue_measured_fraction_max 0.987
_diffrn_reflns_limit_h_max 11
_diffrn_reflns_limit_h_min -8
_diffrn_reflns_limit_k_max 20
_diffrn_reflns_limit_k_min -21
_diffrn_reflns_limit_l_max 27
_diffrn_reflns_limit_l_min -25
_diffrn_reflns_number 36478
_diffrn_reflns_point_group_measured_fraction_full 1.000
_diffrn_reflns_point_group_measured_fraction_max 0.987
_diffrn_reflns_theta_full 67.684
_diffrn_reflns_theta_max 71.155
_diffrn_reflns_theta_min 3.907
_diffrn_source 'micro-focus sealed X-ray tube'
_diffrn_source_type 'SuperNova (Cu) X-ray Source'
_exptl_absorpt_coefficient_mu 0.862
_exptl_absorpt_correction_T_max 1.00000
_exptl_absorpt_correction_T_min 0.81420
_exptl_absorpt_correction_type multi-scan
_exptl_absorpt_process_details
;
CrysAlisPro 1.171.39.18b (Rigaku Oxford Diffraction, 2015)
Empirical absorption correction using spherical harmonics,
 implemented in SCALE3 ABSPACK scaling algorithm.
;
_exptl_crystal_colour brown
_exptl_crystal_colour_primary brown
_exptl_crystal_density_diffrn 1.321
_exptl_crystal_description plate
_exptl_crystal_F_000 1536
_exptl_crystal_size_max 0.26
_exptl_crystal_size_mid 0.14
_exptl_crystal_size_min 0.02
_refine_diff_density_max 0.620
_refine_diff_density_min -0.437
_refine_diff_density_rms 0.050
_refine_ls_extinction_method none
_refine_ls_goodness_of_fit_ref 1.029
_refine_ls_hydrogen_treatment constr
_refine_ls_matrix_type full
_refine_ls_number_parameters 478
_refine_ls_number_reflns 7011
_refine_ls_number_restraints 34
_refine_ls_restrained_S_all 1.031
_refine_ls_R_factor_all 0.0930
_refine_ls_R_factor_gt 0.0727
_refine_ls_shift/su_max 0.003
_refine_ls_shift/su_mean 0.000
_refine_ls_structure_factor_coef Fsqd
_refine_ls_weighting_details 'w=1/[\s^2^(Fo^2^)+(0.1125P)^2^+2.4762P] where P=(Fo^2^+2Fc^2^)/3'
_refine_ls_weighting_scheme calc
_refine_ls_wR_factor_gt 0.2032
_refine_ls_wR_factor_ref 0.2245
_reflns_Friedel_coverage 0.000
_reflns_number_gt 5254
_reflns_number_total 7011
_reflns_threshold_expression 'I > 2\s(I)'
_cod_data_source_file c8qm00171e2.cif
_cod_data_source_block spo77
_cod_database_code 1554222
_shelx_shelxl_version_number 2016/4
_chemical_oxdiff_formula 'c34 h40 f2 n8 o8'
_shelx_space_group_comment
;
The symmetry employed for this shelxl refinement is uniquely defined
by the following loop, which should always be used as a source of
symmetry information in preference to the above space-group names.
They are only intended as comments.
;
_diffrn_oxdiff_ac3_digest_frames
;
0150175dc1f029244ab48b827e5605fcb00002821ea
;
_reflns_odcompleteness_completeness 99.95
_reflns_odcompleteness_iscentric 1
_reflns_odcompleteness_theta 64.99
_olex2_refinement_description
;
1. Fixed Uiso
 At 1.2 times of:
  All C(H) groups, All C(H,H) groups, All C(H,H,H,H) groups, All N(H) groups
 At 1.5 times of:
  All C(H,H,H) groups
2. Restrained distances
 C32-C35
 1.54 with sigma of 0.02
 C32-C33
 1.54 with sigma of 0.02
 C35-C36
 1.54 with sigma of 0.02
 C33-C34
 1.54 with sigma of 0.02
3. Uiso/Uaniso restraints and constraints
C31 \\sim C32 \\sim C35: within 1.7A with sigma of 0.02 and sigma for terminal
atoms of 0.04
C31 \\sim C32 \\sim C33: within 1.7A with sigma of 0.02 and sigma for terminal
atoms of 0.04
C32 \\sim C35 \\sim C36: within 1.7A with sigma of 0.02 and sigma for terminal
atoms of 0.04
C32 \\sim C33 \\sim C34: within 1.7A with sigma of 0.02 and sigma for terminal
atoms of 0.04
Uanis(C35) = Uanis(C33)
Uanis(C36) = Uanis(C34)
4. Others
 Fixed Sof: H32A(0.5) H32B(0.5) H32C(0.5) H32D(0.5) C33(0.5) H33A(0.5)
 H33B(0.5) C34(0.5) H34A(0.5) H34B(0.5) H34C(0.5) C35(0.5) H35A(0.5) H35B(0.5)
 C36(0.5) H36A(0.5) H36B(0.5) H36C(0.5)
5.a Secondary CH2 refined with riding coordinates:
 C13(H13A,H13B), C14(H14A,H14B), C15(H15A,H15B), C16(H16A,H16B), C17(H17A,
 H17B), C18(H18A,H18B), C19(H19A,H19B), C27(H27A,H27B), C28(H28A,H28B),
 C29(H29A,H29B), C30(H30A,H30B), C31(H31A,H31B), C32(H32A,H32B), C32(H32C,H32D),
  C33(H33A,H33B), C35(H35A,H35B)
5.b Aromatic/amide H refined with riding coordinates:
 N2(H2), N4(H4), C3(H3), C6(H6), C9(H9), C12(H12), C22(H22), C25(H25)
5.c Idealised Me refined as rotating group:
 C20(H20A,H20B,H20C), C34(H34A,H34B,H34C), C36(H36A,H36B,H36C)
;
_olex2_submission_special_instructions 'No special instructions were received'
_oxdiff_exptl_absorpt_empirical_details
;
Empirical correction (ABSPACK) includes:
- Absorption correction using spherical harmonics
- Frame scaling
;
_oxdiff_exptl_absorpt_empirical_full_max 1.528
_oxdiff_exptl_absorpt_empirical_full_min 0.573

loop_
_space_group_symop_operation_xyz
'x, y, z'
'-x+1/2, y+1/2, -z+1/2'
'-x, -y, -z'
'x-1/2, -y-1/2, z-1/2'

loop_
_atom_site_label
_atom_site_type_symbol
_atom_site_fract_x
_atom_site_fract_y
_atom_site_fract_z
_atom_site_U_iso_or_equiv
_atom_site_adp_type
_atom_site_occupancy
_atom_site_site_symmetry_order
_atom_site_calc_flag
_atom_site_refinement_flags_posn
_atom_site_refinement_flags_adp
_atom_site_refinement_flags_occupancy
_atom_site_disorder_assembly
_atom_site_disorder_group
F1 F 0.1496(2) 0.44263(14) 0.82730(9) 0.0931(7) Uani 1 1 d . . . . .
F2 F 0.1775(2) 0.68303(15) 0.82061(9) 0.0959(7) Uani 1 1 d . . . . .
O1 O 0.2271(5) 0.3525(3) 0.91257(15) 0.1527(17) Uani 1 1 d . . . . .
O2 O 0.4082(4) 0.2798(2) 0.90486(13) 0.1132(11) Uani 1 1 d . . . . .
O3 O 0.6452(3) 0.25423(14) 0.72079(12) 0.0840(7) Uani 1 1 d . . . . .
O4 O 0.6763(2) 0.35853(15) 0.67568(9) 0.0721(6) Uani 1 1 d . . . . .
O5 O 0.3094(5) 0.76408(17) 0.90199(12) 0.1138(12) Uani 1 1 d . . . . .
O6 O 0.4535(3) 0.85117(18) 0.87376(11) 0.0917(9) Uani 1 1 d . . . . .
O7 O 0.6623(3) 0.84451(15) 0.68615(12) 0.0869(8) Uani 1 1 d . . . . .
O8 O 0.6615(3) 0.74073(16) 0.63985(12) 0.0899(8) Uani 1 1 d . . . . .
N1 N 0.3920(2) 0.40966(13) 0.64819(9) 0.0504(5) Uani 1 1 d . . . . .
N2 N 0.3209(2) 0.40252(13) 0.53496(9) 0.0505(5) Uani 1 1 d . . . . .
H2 H 0.337618 0.365718 0.558774 0.061 Uiso 1 1 calc R . . . .
N3 N 0.3871(3) 0.68049(14) 0.63323(9) 0.0544(6) Uani 1 1 d . . . . .
N4 N 0.3085(3) 0.66799(14) 0.52226(9) 0.0546(6) Uani 1 1 d . . . . .
H4 H 0.317627 0.708250 0.542866 0.065 Uiso 1 1 calc R . . . .
N5 N 0.3290(4) 0.3295(2) 0.88595(13) 0.0856(9) Uani 1 1 d . . . . .
N6 N 0.6093(3) 0.31854(15) 0.70901(10) 0.0565(6) Uani 1 1 d . . . . .
N7 N 0.3829(3) 0.79333(18) 0.86513(11) 0.0681(7) Uani 1 1 d . . . . .
N8 N 0.6134(3) 0.78228(15) 0.67648(11) 0.0589(6) Uani 1 1 d . . . . .
C1 C 0.3706(3) 0.47517(16) 0.62235(10) 0.0445(6) Uani 1 1 d . . . . .
C2 C 0.3347(2) 0.47023(15) 0.55674(10) 0.0435(6) Uani 1 1 d . . . . .
C3 C 0.3168(3) 0.53503(16) 0.52356(10) 0.0463(6) Uani 1 1 d . . . . .
H3 H 0.296509 0.531766 0.483018 0.056 Uiso 1 1 calc R . . . .
C4 C 0.3290(3) 0.60452(15) 0.55023(10) 0.0444(6) Uani 1 1 d . . . . .
C5 C 0.3670(3) 0.61128(16) 0.61534(10) 0.0455(6) Uani 1 1 d . . . . .
C6 C 0.3840(3) 0.54590(15) 0.64783(10) 0.0465(6) Uani 1 1 d . . . . .
H6 H 0.405346 0.549397 0.688299 0.056 Uiso 1 1 calc R . . . .
C7 C 0.3890(3) 0.40099(15) 0.70843(11) 0.0458(6) Uani 1 1 d . . . . .
C8 C 0.4838(3) 0.35028(15) 0.73873(11) 0.0475(6) Uani 1 1 d . . . . .
C9 C 0.4654(3) 0.32834(17) 0.79598(12) 0.0556(7) Uani 1 1 d . . . . .
H9 H 0.529043 0.293386 0.813833 0.067 Uiso 1 1 calc R . . . .
C10 C 0.3518(3) 0.35849(18) 0.82688(12) 0.0590(7) Uani 1 1 d . . . . .
C11 C 0.2605(3) 0.41139(19) 0.79925(13) 0.0583(7) Uani 1 1 d . . . . .
C12 C 0.2774(3) 0.43210(17) 0.74193(12) 0.0554(7) Uani 1 1 d . . . . .
H12 H 0.213821 0.467524 0.724687 0.066 Uiso 1 1 calc R . . . .
C13 C 0.2794(3) 0.38459(17) 0.47349(11) 0.0531(7) Uani 1 1 d . . . . .
H13A H 0.309731 0.333776 0.465241 0.064 Uiso 1 1 calc R . . . .
H13B H 0.331868 0.417708 0.447779 0.064 Uiso 1 1 calc R . . . .
C14 C 0.1129(3) 0.3921(2) 0.45952(14) 0.0675(9) Uani 1 1 d . . . . .
H14A H 0.062024 0.351137 0.477929 0.081 Uiso 1 1 calc R . . . .
H14B H 0.078189 0.438390 0.476338 0.081 Uiso 1 1 calc R . . . .
C15 C 0.0746(3) 0.3916(2) 0.39334(14) 0.0655(8) Uani 1 1 d . . . . .
H15A H 0.127048 0.350864 0.375378 0.079 Uiso 1 1 calc R . . . .
H15B H -0.030479 0.382257 0.387045 0.079 Uiso 1 1 calc R . . . .
C16 C 0.1117(6) 0.4620(3) 0.3635(2) 0.129(2) Uani 1 1 d . . . . .
H16A H 0.214451 0.473522 0.373762 0.155 Uiso 1 1 calc R . . . .
H16B H 0.052502 0.501582 0.379697 0.155 Uiso 1 1 calc R . . . .
C17 C 0.0909(5) 0.4647(4) 0.2976(2) 0.139(2) Uani 1 1 d . . . . .
H17A H 0.016610 0.428633 0.284344 0.167 Uiso 1 1 calc R . . . .
H17B H 0.057410 0.514081 0.285235 0.167 Uiso 1 1 calc R . . . .
C18 C 0.2307(7) 0.4478(4) 0.2714(3) 0.139(2) Uani 1 1 d . . . . .
H18A H 0.304460 0.481551 0.288768 0.167 Uiso 1 1 calc R . . . .
H18B H 0.259090 0.397606 0.283688 0.167 Uiso 1 1 calc R . . . .
C19 C 0.2400(10) 0.4515(4) 0.2092(3) 0.161(3) Uani 1 1 d . . . . .
H19A H 0.214846 0.502137 0.197047 0.193 Uiso 1 1 calc R . . . .
H19B H 0.164202 0.418955 0.191773 0.193 Uiso 1 1 calc R . . . .
C20 C 0.3796(8) 0.4322(5) 0.1831(3) 0.164(3) Uani 1 1 d . . . . .
H20A H 0.451056 0.470737 0.191899 0.246 Uiso 1 1 calc GR . . . .
H20B H 0.364229 0.427581 0.141032 0.246 Uiso 1 1 calc GR . . . .
H20C H 0.415203 0.385586 0.199211 0.246 Uiso 1 1 calc GR . . . .
C21 C 0.3948(3) 0.70098(15) 0.69139(11) 0.0481(6) Uani 1 1 d . . . . .
C22 C 0.2888(3) 0.67752(18) 0.73114(12) 0.0583(7) Uani 1 1 d . . . . .
H22 H 0.219569 0.641595 0.719070 0.070 Uiso 1 1 calc R . . . .
C23 C 0.2853(3) 0.70618(19) 0.78681(12) 0.0588(7) Uani 1 1 d . . . . .
C24 C 0.3852(3) 0.76006(17) 0.80677(11) 0.0550(7) Uani 1 1 d . . . . .
C25 C 0.4911(3) 0.78479(17) 0.76905(12) 0.0531(7) Uani 1 1 d . . . . .
H25 H 0.558824 0.821237 0.781529 0.064 Uiso 1 1 calc R . . . .
C26 C 0.4957(3) 0.75527(15) 0.71310(11) 0.0469(6) Uani 1 1 d . . . . .
C27 C 0.2714(4) 0.67653(18) 0.45908(11) 0.0609(8) Uani 1 1 d . . . . .
H27A H 0.174145 0.655747 0.449752 0.073 Uiso 1 1 calc R . . . .
H27B H 0.342538 0.649603 0.436409 0.073 Uiso 1 1 calc R . . . .
C28 C 0.2731(4) 0.7580(2) 0.44293(14) 0.0726(9) Uani 1 1 d . . . . .
H28A H 0.206600 0.784996 0.467681 0.087 Uiso 1 1 calc R . . . .
H28B H 0.237165 0.763803 0.402181 0.087 Uiso 1 1 calc R . . . .
C29 C 0.4283(5) 0.7922(2) 0.4504(2) 0.0924(12) Uani 1 1 d . . . . .
H29A H 0.470884 0.778198 0.488938 0.111 Uiso 1 1 calc R . . . .
H29B H 0.490004 0.770829 0.420835 0.111 Uiso 1 1 calc R . . . .
C30 C 0.4317(7) 0.8747(3) 0.4451(3) 0.1256(19) Uani 1 1 d . . . . .
H30A H 0.371846 0.896299 0.475146 0.151 Uiso 1 1 calc R . . . .
H30B H 0.388222 0.888939 0.406801 0.151 Uiso 1 1 calc R . . . .
C31 C 0.5887(9) 0.9068(4) 0.4518(4) 0.160(3) Uani 1 1 d . U . . .
H31A H 0.648883 0.883688 0.422556 0.192 Uiso 1 1 calc R . . . .
H31B H 0.584404 0.959966 0.443386 0.192 Uiso 1 1 calc R . . . .
C32 C 0.6638(10) 0.8956(5) 0.5125(5) 0.192(3) Uani 1 1 d D U . . .
H32A H 0.684161 0.843026 0.519580 0.230 Uiso 0.5 1 calc R . P A 1
H32B H 0.601457 0.913815 0.543107 0.230 Uiso 0.5 1 calc R . P A 1
H32C H 0.660708 0.842153 0.519619 0.230 Uiso 0.5 1 calc R . P B 2
H32D H 0.597824 0.917920 0.540096 0.230 Uiso 0.5 1 calc R . P B 2
C33 C 0.810(2) 0.9407(15) 0.5125(14) 0.205(6) Uani 0.5 1 d D U P C 1
H33A H 0.797616 0.981867 0.484786 0.246 Uiso 0.5 1 calc R . P C 1
H33B H 0.830041 0.961595 0.551483 0.246 Uiso 0.5 1 calc R . P C 1
C34 C 0.941(5) 0.892(2) 0.4953(18) 0.262(10) Uani 0.5 1 d D U P C 1
H34A H 0.918208 0.840587 0.500720 0.393 Uiso 0.5 1 calc GR . P C 1
H34B H 1.026809 0.905323 0.519944 0.393 Uiso 0.5 1 calc GR . P C 1
H34C H 0.961544 0.901299 0.454700 0.393 Uiso 0.5 1 calc GR . P C 1
C35 C 0.824(2) 0.9209(17) 0.5344(12) 0.205(6) Uani 0.5 1 d D U P C 2
H35A H 0.824749 0.971010 0.550901 0.246 Uiso 0.5 1 calc R . P C 2
H35B H 0.868675 0.886385 0.563059 0.246 Uiso 0.5 1 calc R . P C 2
C36 C 0.901(5) 0.918(3) 0.4737(15) 0.262(10) Uani 0.5 1 d D U P C 2
H36A H 0.924388 0.866867 0.464463 0.393 Uiso 0.5 1 calc GR . P C 2
H36B H 0.990880 0.946671 0.476359 0.393 Uiso 0.5 1 calc GR . P C 2
H36C H 0.836077 0.938032 0.443117 0.393 Uiso 0.5 1 calc GR . P C 2

loop_
_atom_site_aniso_label
_atom_site_aniso_U_11
_atom_site_aniso_U_22
_atom_site_aniso_U_33
_atom_site_aniso_U_23
_atom_site_aniso_U_13
_atom_site_aniso_U_12
F1 0.0830(14) 0.1238(19) 0.0754(13) 0.0016(12) 0.0361(11) 0.0248(12)
F2 0.0860(14) 0.143(2) 0.0608(11) -0.0053(12) 0.0277(10) -0.0227(13)
O1 0.186(4) 0.198(4) 0.081(2) 0.040(2) 0.076(2) 0.064(3)
O2 0.148(3) 0.122(3) 0.0701(17) 0.0449(17) 0.0209(17) 0.013(2)
O3 0.0942(18) 0.0689(16) 0.0895(17) 0.0011(13) 0.0086(13) 0.0273(13)
O4 0.0659(13) 0.1005(18) 0.0509(11) 0.0116(11) 0.0150(10) 0.0140(12)
O5 0.200(4) 0.092(2) 0.0521(14) -0.0105(13) 0.0404(18) 0.002(2)
O6 0.0807(16) 0.125(2) 0.0692(15) -0.0490(15) -0.0001(12) 0.0010(16)
O7 0.1004(18) 0.0717(17) 0.0899(18) -0.0104(13) 0.0172(14) -0.0287(14)
O8 0.0868(16) 0.0968(19) 0.0895(17) -0.0333(15) 0.0409(14) -0.0124(14)
N1 0.0575(13) 0.0566(14) 0.0366(10) -0.0011(9) -0.0025(9) 0.0064(10)
N2 0.0604(13) 0.0540(14) 0.0371(11) -0.0032(9) 0.0011(9) 0.0007(10)
N3 0.0689(14) 0.0591(15) 0.0349(11) -0.0031(10) -0.0020(9) -0.0108(11)
N4 0.0737(15) 0.0567(15) 0.0330(10) -0.0032(9) 0.0005(10) 0.0014(11)
N5 0.103(2) 0.102(3) 0.0530(16) 0.0131(16) 0.0248(16) -0.0041(19)
N6 0.0614(14) 0.0646(16) 0.0431(12) -0.0019(11) -0.0010(10) 0.0127(11)
N7 0.0808(18) 0.0753(19) 0.0480(14) -0.0158(13) 0.0006(12) 0.0187(15)
N8 0.0608(14) 0.0610(16) 0.0551(13) -0.0082(11) 0.0045(11) -0.0048(11)
C1 0.0379(11) 0.0606(16) 0.0350(11) -0.0019(11) 0.0006(9) 0.0024(10)
C2 0.0372(11) 0.0590(16) 0.0342(12) -0.0040(10) 0.0022(9) 0.0012(10)
C3 0.0478(13) 0.0618(17) 0.0292(11) -0.0041(10) -0.0009(9) -0.0001(11)
C4 0.0445(12) 0.0573(16) 0.0315(11) -0.0015(10) 0.0026(9) -0.0011(10)
C5 0.0433(12) 0.0607(17) 0.0325(11) -0.0048(11) 0.0012(9) -0.0068(11)
C6 0.0470(13) 0.0611(17) 0.0309(11) -0.0022(10) -0.0020(9) -0.0028(11)
C7 0.0491(13) 0.0496(15) 0.0385(12) -0.0017(10) -0.0009(10) -0.0015(11)
C8 0.0499(13) 0.0525(16) 0.0402(12) -0.0012(11) 0.0025(10) -0.0003(11)
C9 0.0656(17) 0.0570(18) 0.0441(14) 0.0074(12) 0.0011(12) -0.0005(13)
C10 0.0718(18) 0.0635(19) 0.0423(14) 0.0052(12) 0.0100(12) -0.0098(14)
C11 0.0544(15) 0.068(2) 0.0535(15) -0.0060(13) 0.0154(12) -0.0008(13)
C12 0.0547(15) 0.0622(18) 0.0495(15) 0.0019(13) 0.0052(11) 0.0081(12)
C13 0.0609(16) 0.0591(18) 0.0394(13) -0.0111(11) 0.0034(11) -0.0004(12)
C14 0.0545(16) 0.093(3) 0.0552(16) -0.0113(16) 0.0059(13) -0.0137(15)
C15 0.0547(16) 0.079(2) 0.0621(18) -0.0094(15) -0.0057(13) -0.0071(14)
C16 0.127(4) 0.144(5) 0.112(4) 0.054(3) -0.050(3) -0.045(3)
C17 0.077(3) 0.233(7) 0.105(4) 0.061(4) -0.015(3) 0.009(4)
C18 0.133(5) 0.151(6) 0.133(5) -0.035(4) -0.002(4) 0.006(4)
C19 0.199(8) 0.159(7) 0.128(5) -0.009(5) 0.028(5) -0.034(5)
C20 0.132(5) 0.231(8) 0.129(5) -0.035(5) -0.005(4) 0.049(5)
C21 0.0563(14) 0.0501(15) 0.0374(12) -0.0026(11) -0.0026(10) 0.0013(11)
C22 0.0587(16) 0.069(2) 0.0468(14) -0.0045(13) 0.0026(12) -0.0117(13)
C23 0.0550(15) 0.077(2) 0.0452(14) -0.0002(13) 0.0076(11) 0.0013(14)
C24 0.0622(16) 0.0644(18) 0.0381(13) -0.0095(12) -0.0005(11) 0.0176(13)
C25 0.0523(14) 0.0560(17) 0.0502(14) -0.0142(12) -0.0060(11) 0.0072(12)
C26 0.0487(13) 0.0493(15) 0.0427(12) -0.0060(11) 0.0015(10) 0.0035(11)
C27 0.082(2) 0.067(2) 0.0330(13) 0.0022(12) -0.0029(12) 0.0052(15)
C28 0.102(3) 0.070(2) 0.0452(15) 0.0082(14) 0.0053(15) 0.0129(18)
C29 0.115(3) 0.074(3) 0.090(3) 0.007(2) 0.025(2) 0.000(2)
C30 0.165(5) 0.097(4) 0.116(4) 0.027(3) 0.011(4) 0.001(4)
C31 0.183(7) 0.127(5) 0.174(6) -0.018(5) 0.068(5) -0.048(5)
C32 0.185(7) 0.176(7) 0.216(8) -0.020(7) 0.034(7) -0.043(6)
C33 0.195(9) 0.158(11) 0.266(13) -0.042(10) 0.049(9) -0.030(8)
C34 0.20(2) 0.21(2) 0.38(2) -0.015(18) 0.015(18) -0.019(14)
C35 0.195(9) 0.158(11) 0.266(13) -0.042(10) 0.049(9) -0.030(8)
C36 0.20(2) 0.21(2) 0.38(2) -0.015(18) 0.015(18) -0.019(14)

loop_
_atom_type_symbol
_atom_type_description
_atom_type_scat_dispersion_real
_atom_type_scat_dispersion_imag
_atom_type_scat_source
C C 0.0181 0.0091 'International Tables Vol C Tables 4.2.6.8 and 6.1.1.4'
H H 0.0000 0.0000 'International Tables Vol C Tables 4.2.6.8 and 6.1.1.4'
F F 0.0727 0.0534 'International Tables Vol C Tables 4.2.6.8 and 6.1.1.4'
N N 0.0311 0.0180 'International Tables Vol C Tables 4.2.6.8 and 6.1.1.4'
O O 0.0492 0.0322 'International Tables Vol C Tables 4.2.6.8 and 6.1.1.4'

loop_
_geom_angle_atom_site_label_1
_geom_angle_atom_site_label_2
_geom_angle_atom_site_label_3
_geom_angle
C1 N1 C7 122.1(2)
C2 N2 H2 117.4
C34a C33a C32 112(3)
C36b C35b C32 99(2)
C2 N2 C13 125.2(2)
C13 N2 H2 117.4
C5 N3 C21 123.4(2)
C4 N4 H4 117.1
C34a C33a H33A 109.1
H33Aa C33a H33B 107.9
C34a C33a H33B 109.1
C33a C34a H34A 109.5
C33a C34a H34B 109.5
C4 N4 C27 125.8(2)
C27 N4 H4 117.1
O1 N5 O2 122.2(3)
O1 N5 C10 119.0(4)
O2 N5 C10 118.7(3)
O3 N6 C8 118.0(3)
O4 N6 O3 123.5(3)
O4 N6 C8 118.4(2)
O5 N7 O6 123.6(3)
O5 N7 C24 118.9(3)
O6 N7 C24 117.5(3)
O7 N8 C26 118.0(2)
O8 N8 O7 123.2(3)
O8 N8 C26 118.7(3)
H34Aa C34a H34B 109.5
H34Aa C34a H34C 109.5
H34Ba C34a H34C 109.5
C33a C34a H34C 109.5
C36b C35b H35A 112.0
H35Ab C35b H35B 109.7
C36b C35b H35B 112.0
C35b C36b H36A 109.5
H36Ab C36b H36B 109.5
C35b C36b H36B 109.5
C35b C36b H36C 109.5
H36Ab C36b H36C 109.5
H36Bb C36b H36C 109.5
C33a C32 H32A 110.5
H32Aa C32 H32B 108.7
C33a C32 H32B 110.5
C35b C32 H32C 105.3
C35b C32 H32D 105.3
H32Cb C32 H32D 106.0
N1 C1 C2 113.9(2)
N1 C1 C6 127.9(2)
C6 C1 C2 118.2(2)
N2 C2 C1 115.9(2)
N2 C2 C3 124.1(2)
C3 C2 C1 119.9(2)
C2 C3 H3 119.7
C4 C3 C2 120.6(2)
C4 C3 H3 119.7
N4 C4 C3 124.1(2)
N4 C4 C5 115.2(2)
C3 C4 C5 120.7(2)
N3 C5 C4 113.6(2)
N3 C5 C6 128.4(2)
C6 C5 C4 117.9(2)
C1 C6 H6 118.6
C5 C6 C1 122.7(2)
C5 C6 H6 118.6
N1 C7 C8 121.2(2)
N1 C7 C12 122.6(2)
C12 C7 C8 115.4(2)
C7 C8 N6 119.7(2)
C9 C8 N6 117.1(2)
C9 C8 C7 123.2(2)
C8 C9 H9 120.2
C8 C9 C10 119.6(3)
C10 C9 H9 120.2
C9 C10 N5 117.8(3)
C9 C10 C11 118.7(2)
C11 C10 N5 123.4(3)
F1 C11 C10 121.1(3)
F1 C11 C12 117.3(3)
C12 C11 C10 121.5(3)
C7 C12 H12 119.3
C11 C12 C7 121.4(3)
C11 C12 H12 119.3
N2 C13 H13A 109.1
N2 C13 H13B 109.1
N2 C13 C14 112.6(2)
H13A C13 H13B 107.8
C14 C13 H13A 109.1
C14 C13 H13B 109.1
C13 C14 H14A 109.1
C13 C14 H14B 109.1
H14A C14 H14B 107.9
C15 C14 C13 112.3(2)
C15 C14 H14A 109.1
C15 C14 H14B 109.1
C14 C15 H15A 108.9
C14 C15 H15B 108.9
H15A C15 H15B 107.7
C16 C15 C14 113.6(3)
C16 C15 H15A 108.9
C16 C15 H15B 108.9
C15 C16 H16A 107.9
C15 C16 H16B 107.9
C15 C16 C17 117.6(5)
H16A C16 H16B 107.2
C17 C16 H16A 107.9
C17 C16 H16B 107.9
C16 C17 H17A 109.9
C16 C17 H17B 109.9
H17A C17 H17B 108.3
C18 C17 C16 109.1(5)
C18 C17 H17A 109.9
C18 C17 H17B 109.9
C17 C18 H18A 107.5
C17 C18 H18B 107.5
H18A C18 H18B 107.0
C19 C18 C17 119.2(6)
C19 C18 H18A 107.5
C19 C18 H18B 107.5
C18 C19 H19A 107.6
C18 C19 H19B 107.6
C18 C19 C20 118.9(7)
H19A C19 H19B 107.0
C20 C19 H19A 107.6
C20 C19 H19B 107.6
C19 C20 H20A 109.5
C19 C20 H20B 109.5
C19 C20 H20C 109.5
H20A C20 H20B 109.5
H20A C20 H20C 109.5
H20B C20 H20C 109.5
N3 C21 C22 122.0(2)
N3 C21 C26 121.7(2)
C26 C21 C22 115.6(2)
C21 C22 H22 119.2
C23 C22 C21 121.6(3)
C23 C22 H22 119.2
F2 C23 C22 117.6(3)
F2 C23 C24 120.9(3)
C22 C23 C24 121.4(3)
C23 C24 N7 123.1(3)
C23 C24 C25 118.8(2)
C25 C24 N7 118.1(3)
C24 C25 H25 120.1
C26 C25 C24 119.8(3)
C26 C25 H25 120.1
C21 C26 N8 120.6(2)
C25 C26 N8 116.7(2)
C25 C26 C21 122.7(2)
N4 C27 H27A 109.8
N4 C27 H27B 109.8
N4 C27 C28 109.6(2)
H27A C27 H27B 108.2
C28 C27 H27A 109.8
C28 C27 H27B 109.8
C27 C28 H28A 109.2
C27 C28 H28B 109.2
C27 C28 C29 112.3(3)
H28A C28 H28B 107.9
C29 C28 H28A 109.2
C29 C28 H28B 109.2
C28 C29 H29A 108.7
C28 C29 H29B 108.7
H29A C29 H29B 107.6
C30 C29 C28 114.2(4)
C30 C29 H29A 108.7
C30 C29 H29B 108.7
C29 C30 H30A 109.0
C29 C30 H30B 109.0
C29 C30 C31 112.8(5)
H30A C30 H30B 107.8
C31 C30 H30A 109.0
C31 C30 H30B 109.0
C30 C31 H31A 108.6
C30 C31 H31B 108.6
H31A C31 H31B 107.6
C32 C33a H33A 109.1
C32 C31 C30 114.5(6)
C32 C31 H31A 108.6
C32 C31 H31B 108.6
C31 C32 H32A 110.5
C31 C32 H32B 110.5
C31 C32 H32C 105.3
C31 C32 H32D 105.3
C31 C32 C33 106.1(14)
C31 C32 C35 127.8(13)
C32 C33a H33B 109.1
C32 C35b H35A 112.0
C32 C35b H35B 112.0

loop_
_geom_bond_atom_site_label_1
_geom_bond_atom_site_label_2
_geom_bond_distance
F1 C11 1.335(3)
C33a H33A 0.9700
C33a H33B 0.9700
C33a C34 1.537(19)
C34a H34A 0.9600
C34a H34B 0.9600
C34a H34C 0.9600
C35b H35A 0.9700
C35b H35B 0.9700
C35b C36 1.573(19)
C36b H36A 0.9600
C36b H36B 0.9600
C36b H36C 0.9600
F2 C23 1.334(3)
O1 N5 1.199(4)
O2 N5 1.207(4)
O3 N6 1.222(3)
O4 N6 1.221(3)
O5 N7 1.210(4)
O6 N7 1.227(4)
O7 N8 1.214(3)
O8 N8 1.210(3)
N1 C1 1.320(4)
N1 C7 1.375(3)
N2 H2 0.8600
N2 C2 1.312(3)
N2 C13 1.461(3)
N3 C5 1.313(3)
N3 C21 1.366(3)
N4 H4 0.8600
N4 C4 1.309(3)
N4 C27 1.463(3)
N5 C10 1.458(4)
N6 C8 1.461(3)
N7 C24 1.451(4)
N8 C26 1.462(4)
C1 C2 1.509(3)
C1 C6 1.394(4)
C2 C3 1.387(4)
C3 H3 0.9300
C3 C4 1.384(4)
C4 C5 1.504(3)
C5 C6 1.386(4)
C6 H6 0.9300
C7 C8 1.406(4)
C7 C12 1.406(4)
C8 C9 1.372(4)
C9 H9 0.9300
C9 C10 1.380(4)
C10 C11 1.387(5)
C11 C12 1.366(4)
C12 H12 0.9300
C13 H13A 0.9700
C13 H13B 0.9700
C13 C14 1.532(4)
C14 H14A 0.9700
C14 H14B 0.9700
C14 C15 1.523(4)
C15 H15A 0.9700
C15 H15B 0.9700
C15 C16 1.475(6)
C16 H16A 0.9700
C16 H16B 0.9700
C16 C17 1.498(7)
C17 H17A 0.9700
C17 H17B 0.9700
C17 C18 1.454(8)
C18 H18A 0.9700
C18 H18B 0.9700
C18 C19 1.418(9)
C19 H19A 0.9700
C19 H19B 0.9700
C19 C20 1.461(9)
C20 H20A 0.9600
C20 H20B 0.9600
C20 H20C 0.9600
C21 C22 1.410(4)
C21 C26 1.406(4)
C22 H22 0.9300
C22 C23 1.363(4)
C23 C24 1.383(4)
C24 C25 1.386(4)
C25 H25 0.9300
C25 C26 1.375(4)
C27 H27A 0.9700
C27 H27B 0.9700
C27 C28 1.503(5)
C28 H28A 0.9700
C28 H28B 0.9700
C28 C29 1.534(6)
C29 H29A 0.9700
C29 H29B 0.9700
C29 C30 1.481(6)
C30 H30A 0.9700
C30 H30B 0.9700
C30 C31 1.534(9)
C31 H31A 0.9700
C31 H31B 0.9700
C31 C32 1.519(12)
C32 H32A 0.9700
C32 H32B 0.9700
C32 H32C 0.9700
C32 H32D 0.9700
C32 C33 1.546(17)
C32 C35 1.579(17)

loop_
_geom_torsion_atom_site_label_1
_geom_torsion_atom_site_label_2
_geom_torsion_atom_site_label_3
_geom_torsion_atom_site_label_4
_geom_torsion
F1 C11 C12 C7 -178.6(3)
F2 C23 C24 N7 1.6(5)
F2 C23 C24 C25 -177.1(3)
O1 N5 C10 C9 -176.8(4)
O1 N5 C10 C11 -0.5(6)
O2 N5 C10 C9 -1.2(5)
O2 N5 C10 C11 175.0(4)
O3 N6 C8 C7 -145.5(3)
O3 N6 C8 C9 34.6(4)
O4 N6 C8 C7 37.5(4)
O4 N6 C8 C9 -142.4(3)
O5 N7 C24 C23 13.9(5)
O5 N7 C24 C25 -167.4(3)
O6 N7 C24 C23 -164.3(3)
O6 N7 C24 C25 14.4(4)
O7 N8 C26 C21 153.9(3)
O7 N8 C26 C25 -26.9(4)
O8 N8 C26 C21 -29.1(4)
O8 N8 C26 C25 150.1(3)
N1 C1 C2 N2 3.9(3)
N1 C1 C2 C3 -176.8(2)
N1 C1 C6 C5 176.1(2)
N1 C7 C8 N6 13.8(4)
N1 C7 C8 C9 -166.3(3)
N1 C7 C12 C11 167.4(3)
N2 C2 C3 C4 178.1(2)
N2 C13 C14 C15 166.4(3)
N3 C5 C6 C1 -174.7(3)
N3 C21 C22 C23 -170.9(3)
N3 C21 C26 N8 -10.7(4)
N3 C21 C26 C25 170.1(3)
N4 C4 C5 N3 -5.9(3)
N4 C4 C5 C6 177.4(2)
N4 C27 C28 C29 65.5(4)
N5 C10 C11 F1 4.2(5)
N5 C10 C11 C12 -173.9(3)
N6 C8 C9 C10 177.8(3)
N7 C24 C25 C26 -179.2(2)
C1 N1 C7 C8 -144.2(3)
C1 N1 C7 C12 46.3(4)
C1 C2 C3 C4 -1.2(4)
C2 N2 C13 C14 -78.6(3)
C2 C1 C6 C5 -0.5(4)
C2 C3 C4 N4 -177.5(2)
C2 C3 C4 C5 2.1(4)
C3 C4 C5 N3 174.4(2)
C3 C4 C5 C6 -2.3(3)
C4 N4 C27 C28 -174.0(3)
C4 C5 C6 C1 1.4(4)
C5 N3 C21 C22 -49.0(4)
C5 N3 C21 C26 140.6(3)
C6 C1 C2 N2 -179.0(2)
C6 C1 C2 C3 0.3(3)
C7 N1 C1 C2 -163.4(2)
C7 N1 C1 C6 19.9(4)
C7 C8 C9 C10 -2.1(5)
C8 C7 C12 C11 -2.6(4)
C8 C9 C10 N5 175.4(3)
C8 C9 C10 C11 -1.1(5)
C9 C10 C11 F1 -179.6(3)
C9 C10 C11 C12 2.3(5)
C10 C11 C12 C7 -0.4(5)
C12 C7 C8 N6 -176.0(2)
C12 C7 C8 C9 3.9(4)
C13 N2 C2 C1 176.8(2)
C13 N2 C2 C3 -2.5(4)
C13 C14 C15 C16 -74.6(5)
C14 C15 C16 C17 174.6(4)
C15 C16 C17 C18 -95.3(7)
C16 C17 C18 C19 -176.2(6)
C17 C18 C19 C20 -178.2(7)
C21 N3 C5 C4 167.2(2)
C21 N3 C5 C6 -16.5(4)
C21 C22 C23 F2 177.3(3)
C21 C22 C23 C24 0.4(5)
C22 C21 C26 N8 178.2(3)
C22 C21 C26 C25 -0.9(4)
C22 C23 C24 N7 178.4(3)
C22 C23 C24 C25 -0.3(5)
C23 C24 C25 C26 -0.5(4)
C24 C25 C26 N8 -178.1(2)
C24 C25 C26 C21 1.1(4)
C26 C21 C22 C23 0.2(4)
C27 N4 C4 C3 -0.7(4)
C27 N4 C4 C5 179.7(2)
C27 C28 C29 C30 -170.0(4)
C28 C29 C30 C31 -179.1(5)
C29 C30 C31 C32 -64.9(8)
C30 C31 C32 C35b 179.6(16)
C30 C31 C32 C33a -172.6(13)
C31 C32 C33a C34a -94(3)
C31 C32 C35b C36b -29(3)
